data_7104626
loop_
_publ_author_name
'Nippe, Michael'
'Timmer, George H'
'Berry, John F'

_publ_section_title
;
 Remarkable regioselectivity in the preparation of the first
 heterotrimetallic Mo[quadruple bond]W...Cr chain.
;
_journal_issue 29
_journal_name_full 'Chemical communications (Cambridge, England)'
_journal_page_first 4357
_journal_page_last 4359
_journal_paper_doi 10.1039/b907402c
_journal_volume 34
_journal_year 2009
_chemical_formula_moiety 'C40 H32 Mo N12 W '
_chemical_formula_sum 'C40 H32 Mo N12 W'
_chemical_formula_weight 960.57
_space_group_IT_number 15
_symmetry_cell_setting monoclinic
_symmetry_space_group_name_Hall '-C 2yc'
_symmetry_space_group_name_H-M 'C 1 2/c 1'
_atom_sites_solution_hydrogens geom
_atom_sites_solution_primary direct
_atom_sites_solution_secondary difmap
_audit_creation_method SHELXL-97
_cell_angle_alpha 90.00
_cell_angle_beta 101.246(2)
_cell_angle_gamma 90.00
_cell_formula_units_Z 4
_cell_length_a 18.1454(6)
_cell_length_b 11.5144(4)
_cell_length_c 16.6938(5)
_cell_measurement_reflns_used 7840
_cell_measurement_temperature 100(2)
_cell_measurement_theta_max 69.1073
_cell_measurement_theta_min 4.5738
_cell_volume 3420.92(19)
_computing_cell_refinement 'SAINT Ver. 7.24A (Bruker-AXS, 2007)'
_computing_data_collection 'APEX2 Ver. 2.1-4 (Bruker-AXS, 2007)'
_computing_data_reduction 'SAINT Ver. 7.24A'
_computing_molecular_graphics SHELXTL
_computing_publication_material SHELXTL
_computing_structure_refinement SHELXTL
_computing_structure_solution 'SHELXTL (Sheldrick, 2008)'
_diffrn_ambient_temperature 100(2)
_diffrn_measured_fraction_theta_full 0.991
_diffrn_measured_fraction_theta_max 0.991
_diffrn_measurement_device_type 'Bruker SMART APEX2 area detector'
_diffrn_measurement_method '0.50\% \w and 0.5 \% \f scans'
_diffrn_radiation_monochromator graphite
_diffrn_radiation_source 'fine-focus sealed tube'
_diffrn_radiation_type Cu-K\a
_diffrn_radiation_wavelength 1.54178
_diffrn_reflns_av_R_equivalents 0.0000
_diffrn_reflns_av_sigmaI/netI 0.0562
_diffrn_reflns_limit_h_max 21
_diffrn_reflns_limit_h_min -21
_diffrn_reflns_limit_k_max 13
_diffrn_reflns_limit_k_min 0
_diffrn_reflns_limit_l_max 20
_diffrn_reflns_limit_l_min 0
_diffrn_reflns_number 6195
_diffrn_reflns_theta_full 69.88
_diffrn_reflns_theta_max 69.88
_diffrn_reflns_theta_min 4.57
_exptl_absorpt_coefficient_mu 9.540
_exptl_absorpt_correction_T_max 0.8470
_exptl_absorpt_correction_T_min 0.7015
_exptl_absorpt_correction_type multi-scan
_exptl_crystal_colour purple
_exptl_crystal_density_diffrn 1.865
_exptl_crystal_density_method 'not measured'
_exptl_crystal_description needle
_exptl_crystal_F_000 1888
_exptl_crystal_size_max 0.04
_exptl_crystal_size_mid 0.02
_exptl_crystal_size_min 0.02
_refine_diff_density_max 1.247
_refine_diff_density_min -0.675
_refine_diff_density_rms 0.142
_refine_ls_extinction_method none
_refine_ls_goodness_of_fit_ref 1.007
_refine_ls_hydrogen_treatment undef
_refine_ls_matrix_type full
_refine_ls_number_parameters 243
_refine_ls_number_reflns 6195
_refine_ls_number_restraints 0
_refine_ls_restrained_S_all 1.007
_refine_ls_R_factor_all 0.0620
_refine_ls_R_factor_gt 0.0401
_refine_ls_shift/su_max 0.001
_refine_ls_shift/su_mean 0.000
_refine_ls_structure_factor_coef Fsqd
_refine_ls_weighting_details 'calc w=1/[\s^2^(Fo^2^)+(0.0526P)^2^+0.0000P] where P=(Fo^2^+2Fc^2^)/3'
_refine_ls_weighting_scheme calc
_refine_ls_wR_factor_gt 0.0865
_refine_ls_wR_factor_ref 0.0949
_reflns_number_gt 4871
_reflns_number_total 6195
_reflns_threshold_expression >2sigma(I)
_cod_data_source_file b907402c.txt
_cod_data_source_block MoW
_cod_original_sg_symbol_H-M 'C 2/c'
_cod_database_code 7104626

loop_
_symmetry_equiv_pos_as_xyz
'x, y, z'
'-x, y, -z+1/2'
'x+1/2, y+1/2, z'
'-x+1/2, y+1/2, -z+1/2'
'-x, -y, -z'
'x, -y, z-1/2'
'-x+1/2, -y+1/2, -z'
'x+1/2, -y+1/2, z-1/2'

loop_
_atom_site_label
_atom_site_type_symbol
_atom_site_fract_x
_atom_site_fract_y
_atom_site_fract_z
_atom_site_U_iso_or_equiv
_atom_site_adp_type
_atom_site_occupancy
_atom_site_symmetry_multiplicity
_atom_site_calc_flag
_atom_site_refinement_flags
_atom_site_disorder_assembly
_atom_site_disorder_group
W1 W 0.5000 0.93288(3) 0.7500 0.01203(8) Uani 0.5195(12) 2 d SP . 1
W1A W 0.5000 0.74745(3) 0.7500 0.01203(8) Uani 0.4805(12) 2 d SP . 2
Mo1 Mo 0.5000 0.74745(3) 0.7500 0.01203(8) Uani 0.5195(12) 2 d SP . 1
Mo1A Mo 0.5000 0.93288(3) 0.7500 0.01203(8) Uani 0.4805(12) 2 d SP . 2
N1 N 0.4551(2) 0.7377(3) 0.8603(2) 0.0137(8) Uani 1 1 d . . .
N2 N 0.44901(19) 0.9371(3) 0.8562(2) 0.0148(8) Uani 1 1 d . . .
N3 N 0.4492(2) 1.1252(3) 0.8227(2) 0.0183(8) Uani 1 1 d . . .
N4 N 0.6008(2) 0.5433(3) 0.8313(2) 0.0182(8) Uani 1 1 d . . .
N5 N 0.6131(2) 0.7400(3) 0.8168(2) 0.0140(8) Uani 1 1 d . . .
N6 N 0.6109(2) 0.9397(3) 0.8250(2) 0.0153(8) Uani 1 1 d . . .
C10 C 0.4472(2) 0.6352(4) 0.8975(3) 0.0162(10) Uani 1 1 d . . .
H10A H 0.4676 0.5674 0.8776 0.019 Uiso 1 1 calc R . .
C11 C 0.4116(2) 0.6238(4) 0.9621(3) 0.0178(10) Uani 1 1 d . . .
H11A H 0.4105 0.5514 0.9892 0.021 Uiso 1 1 calc R . .
C12 C 0.3770(2) 0.7220(4) 0.9868(3) 0.0189(10) Uani 1 1 d . . .
H12A H 0.3476 0.7156 1.0279 0.023 Uiso 1 1 calc R . .
C13 C 0.3854(2) 0.8273(4) 0.9521(3) 0.0181(9) Uani 1 1 d . . .
H13A H 0.3614 0.8940 0.9688 0.022 Uiso 1 1 calc R . .
C14 C 0.4296(2) 0.8376(4) 0.8915(3) 0.0153(9) Uani 1 1 d . . .
C30 C 0.4383(2) 1.0497(4) 0.8810(3) 0.0147(10) Uani 1 1 d . . .
C31 C 0.4238(2) 1.0905(4) 0.9562(3) 0.0164(10) Uani 1 1 d . . .
H31A H 0.4192 1.0375 0.9985 0.020 Uiso 1 1 calc R . .
C32 C 0.4164(3) 1.2084(4) 0.9672(3) 0.0196(10) Uani 1 1 d . . .
H32A H 0.4058 1.2372 1.0171 0.024 Uiso 1 1 calc R . .
C33 C 0.4243(3) 1.2844(4) 0.9053(3) 0.0209(10) Uani 1 1 d . . .
H33A H 0.4174 1.3656 0.9107 0.025 Uiso 1 1 calc R . .
C34 C 0.4423(3) 1.2384(4) 0.8359(3) 0.0209(10) Uani 1 1 d . . .
H34A H 0.4505 1.2908 0.7945 0.025 Uiso 1 1 calc R . .
C40 C 0.6475(2) 0.6309(4) 0.8206(2) 0.0148(9) Uani 1 1 d . . .
C41 C 0.7202(2) 0.6106(4) 0.8076(3) 0.0184(9) Uani 1 1 d . . .
H41A H 0.7518 0.6738 0.8000 0.022 Uiso 1 1 calc R . .
C42 C 0.7455(2) 0.4987(4) 0.8059(3) 0.0224(10) Uani 1 1 d . . .
H42A H 0.7944 0.4836 0.7961 0.027 Uiso 1 1 calc R . .
C43 C 0.6990(3) 0.4078(4) 0.8185(3) 0.0219(11) Uani 1 1 d . . .
H43A H 0.7155 0.3294 0.8189 0.026 Uiso 1 1 calc R . .
C44 C 0.6284(3) 0.4352(4) 0.8305(3) 0.0209(10) Uani 1 1 d . . .
H44A H 0.5965 0.3728 0.8389 0.025 Uiso 1 1 calc R . .
C60 C 0.6441(2) 1.0419(4) 0.8546(3) 0.0164(10) Uani 1 1 d . . .
H60A H 0.6180 1.1123 0.8385 0.020 Uiso 1 1 calc R . .
C61 C 0.7121(2) 1.0482(4) 0.9057(3) 0.0198(10) Uani 1 1 d . . .
H61A H 0.7333 1.1213 0.9238 0.024 Uiso 1 1 calc R . .
C62 C 0.7504(3) 0.9451(4) 0.9312(3) 0.0227(10) Uani 1 1 d . . .
H62A H 0.7971 0.9474 0.9686 0.027 Uiso 1 1 calc R . .
C63 C 0.7201(2) 0.8412(4) 0.9021(3) 0.0194(9) Uani 1 1 d . . .
H63A H 0.7461 0.7710 0.9190 0.023 Uiso 1 1 calc R . .
C64 C 0.6500(2) 0.8379(4) 0.8467(2) 0.0138(9) Uani 1 1 d . . .

loop_
_atom_site_aniso_label
_atom_site_aniso_U_11
_atom_site_aniso_U_22
_atom_site_aniso_U_33
_atom_site_aniso_U_23
_atom_site_aniso_U_13
_atom_site_aniso_U_12
W1 0.01178(13) 0.01124(12) 0.01326(13) 0.000 0.00290(9) 0.000
W1A 0.01178(13) 0.01124(12) 0.01326(13) 0.000 0.00290(9) 0.000
Mo1 0.01178(13) 0.01124(12) 0.01326(13) 0.000 0.00290(9) 0.000
Mo1A 0.01178(13) 0.01124(12) 0.01326(13) 0.000 0.00290(9) 0.000
N1 0.009(2) 0.016(2) 0.015(2) 0.0005(15) 0.0009(14) -0.0021(13)
N2 0.016(2) 0.0136(18) 0.016(2) -0.0008(16) 0.0050(15) 0.0021(14)
N3 0.020(2) 0.018(2) 0.018(2) -0.0008(16) 0.0063(15) -0.0026(15)
N4 0.016(2) 0.020(2) 0.018(2) -0.0005(16) 0.0005(15) -0.0007(15)
N5 0.009(2) 0.016(2) 0.018(2) -0.0017(15) 0.0020(15) 0.0009(14)
N6 0.012(2) 0.021(2) 0.0131(19) 0.0011(16) 0.0035(14) -0.0014(15)
C10 0.014(2) 0.012(3) 0.022(2) -0.0034(18) 0.0031(17) -0.0032(16)
C11 0.018(2) 0.016(2) 0.021(2) 0.0039(19) 0.0057(17) -0.0053(18)
C12 0.015(3) 0.026(3) 0.017(2) -0.002(2) 0.0068(18) -0.0045(18)
C13 0.015(2) 0.017(2) 0.023(2) -0.004(2) 0.0029(17) 0.0012(18)
C14 0.011(2) 0.019(2) 0.016(2) 0.000(2) 0.0017(16) 0.0007(18)
C30 0.009(2) 0.019(3) 0.016(2) -0.0015(19) 0.0029(16) 0.0020(17)
C31 0.012(2) 0.017(2) 0.019(2) 0.0025(19) -0.0003(17) -0.0036(16)
C32 0.016(3) 0.021(2) 0.022(3) -0.008(2) 0.0043(18) -0.001(2)
C33 0.023(3) 0.014(2) 0.026(3) -0.004(2) 0.006(2) -0.0006(19)
C34 0.024(3) 0.017(2) 0.023(3) 0.003(2) 0.008(2) -0.0038(18)
C40 0.016(2) 0.017(2) 0.010(2) 0.0003(18) -0.0013(16) -0.0011(17)
C41 0.018(2) 0.021(2) 0.016(2) -0.002(2) 0.0029(17) -0.0022(18)
C42 0.015(2) 0.030(3) 0.022(2) -0.003(2) 0.0048(19) 0.0060(19)
C43 0.027(3) 0.015(2) 0.023(3) -0.0007(19) 0.0027(19) 0.0060(19)
C44 0.026(3) 0.017(2) 0.021(3) 0.001(2) 0.0070(19) -0.004(2)
C60 0.018(3) 0.017(2) 0.015(2) -0.0050(19) 0.0050(18) -0.0050(17)
C61 0.016(2) 0.020(2) 0.023(2) -0.009(2) 0.0053(19) -0.0074(18)
C62 0.012(2) 0.028(3) 0.027(3) -0.003(2) 0.0012(18) -0.0009(19)
C63 0.016(2) 0.023(2) 0.019(2) 0.001(2) 0.0018(18) -0.0001(18)
C64 0.012(2) 0.018(2) 0.012(2) 0.0011(19) 0.0045(16) 0.0011(18)

loop_
_atom_type_symbol
_atom_type_description
_atom_type_scat_dispersion_real
_atom_type_scat_dispersion_imag
_atom_type_scat_source
C C 0.0181 0.0091 'International Tables Vol C Tables 4.2.6.8 and 6.1.1.4'
H H 0.0000 0.0000 'International Tables Vol C Tables 4.2.6.8 and 6.1.1.4'
N N 0.0311 0.0180 'International Tables Vol C Tables 4.2.6.8 and 6.1.1.4'
Mo Mo -0.0483 2.7339 'International Tables Vol C Tables 4.2.6.8 and 6.1.1.4'
W W -5.4734 5.5774 'International Tables Vol C Tables 4.2.6.8 and 6.1.1.4'

loop_
_geom_angle_atom_site_label_1
_geom_angle_atom_site_label_2
_geom_angle_atom_site_label_3
_geom_angle
_geom_angle_site_symmetry_1
_geom_angle_site_symmetry_3
_geom_angle_publ_flag
N2 W1 N2 177.43(19) 2_656 . ?
N2 W1 N6 88.56(13) 2_656 . ?
N2 W1 N6 91.34(13) . . ?
N2 W1 N6 91.34(13) 2_656 2_656 ?
N2 W1 N6 88.56(13) . 2_656 ?
N6 W1 N6 175.8(2) . 2_656 ?
N5 W1A N5 175.39(19) 2_656 . ?
N5 W1A N1 87.70(14) 2_656 . ?
N5 W1A N1 92.06(14) . . ?
N5 W1A N1 92.06(14) 2_656 2_656 ?
N5 W1A N1 87.70(14) . 2_656 ?
N1 W1A N1 174.03(18) . 2_656 ?
C10 N1 C14 118.7(4) . . ?
C10 N1 W1A 121.9(3) . . ?
C14 N1 W1A 119.3(3) . . ?
C14 N2 C30 126.4(4) . . ?
C14 N2 W1 121.6(3) . . ?
C30 N2 W1 112.0(3) . . ?
C34 N3 C30 118.6(4) . . ?
C44 N4 C40 116.5(4) . . ?
C64 N5 C40 123.1(4) . . ?
C64 N5 W1A 120.9(3) . . ?
C40 N5 W1A 115.7(3) . . ?
C60 N6 C64 117.9(4) . . ?
C60 N6 W1 122.4(3) . . ?
C64 N6 W1 119.7(3) . . ?
N1 C10 C11 123.6(4) . . ?
N1 C10 H10A 118.2 . . ?
C11 C10 H10A 118.2 . . ?
C10 C11 C12 117.7(4) . . ?
C10 C11 H11A 121.1 . . ?
C12 C11 H11A 121.1 . . ?
C13 C12 C11 120.1(4) . . ?
C13 C12 H12A 120.0 . . ?
C11 C12 H12A 120.0 . . ?
C12 C13 C14 120.3(4) . . ?
C12 C13 H13A 119.9 . . ?
C14 C13 H13A 119.9 . . ?
N2 C14 N1 113.8(4) . . ?
N2 C14 C13 127.5(4) . . ?
N1 C14 C13 118.6(4) . . ?
N3 C30 N2 109.8(4) . . ?
N3 C30 C31 120.5(4) . . ?
N2 C30 C31 129.6(4) . . ?
C32 C31 C30 119.0(4) . . ?
C32 C31 H31A 120.5 . . ?
C30 C31 H31A 120.5 . . ?
C31 C32 C33 119.7(4) . . ?
C31 C32 H32A 120.1 . . ?
C33 C32 H32A 120.1 . . ?
C34 C33 C32 117.7(4) . . ?
C34 C33 H33A 121.2 . . ?
C32 C33 H33A 121.2 . . ?
N3 C34 C33 124.3(4) . . ?
N3 C34 H34A 117.8 . . ?
C33 C34 H34A 117.8 . . ?
N4 C40 N5 113.0(4) . . ?
N4 C40 C41 122.0(4) . . ?
N5 C40 C41 124.7(4) . . ?
C42 C41 C40 119.4(4) . . ?
C42 C41 H41A 120.3 . . ?
C40 C41 H41A 120.3 . . ?
C41 C42 C43 119.4(4) . . ?
C41 C42 H42A 120.3 . . ?
C43 C42 H42A 120.3 . . ?
C44 C43 C42 117.5(4) . . ?
C44 C43 H43A 121.2 . . ?
C42 C43 H43A 121.2 . . ?
N4 C44 C43 125.1(4) . . ?
N4 C44 H44A 117.5 . . ?
C43 C44 H44A 117.5 . . ?
C61 C60 N6 123.6(4) . . ?
C61 C60 H60A 118.2 . . ?
N6 C60 H60A 118.2 . . ?
C60 C61 C62 118.8(4) . . ?
C60 C61 H61A 120.6 . . ?
C62 C61 H61A 120.6 . . ?
C63 C62 C61 119.6(4) . . ?
C63 C62 H62A 120.2 . . ?
C61 C62 H62A 120.2 . . ?
C62 C63 C64 120.1(4) . . ?
C62 C63 H63A 119.9 . . ?
C64 C63 H63A 119.9 . . ?
N5 C64 N6 114.7(4) . . ?
N5 C64 C63 125.3(4) . . ?
N6 C64 C63 119.8(4) . . ?

loop_
_geom_bond_atom_site_label_1
_geom_bond_atom_site_label_2
_geom_bond_distance
_geom_bond_site_symmetry_2
_geom_bond_publ_flag
W1 N2 2.154(4) 2_656 ?
W1 N2 2.154(3) . ?
W1 N6 2.155(4) . ?
W1 N6 2.155(4) 2_656 ?
W1A N5 2.138(4) 2_656 ?
W1A N5 2.138(4) . ?
W1A N1 2.156(4) . ?
W1A N1 2.156(4) 2_656 ?
N1 C10 1.355(5) . ?
N1 C14 1.379(5) . ?
N2 C14 1.365(5) . ?
N2 C30 1.387(5) . ?
N3 C34 1.333(5) . ?
N3 C30 1.348(5) . ?
N4 C44 1.343(6) . ?
N4 C40 1.350(5) . ?
N5 C64 1.355(5) . ?
N5 C40 1.399(5) . ?
N6 C60 1.369(5) . ?
N6 C64 1.381(5) . ?
C10 C11 1.367(6) . ?
C10 H10A 0.9500 . ?
C11 C12 1.395(6) . ?
C11 H11A 0.9500 . ?
C12 C13 1.365(6) . ?
C12 H12A 0.9500 . ?
C13 C14 1.415(6) . ?
C13 H13A 0.9500 . ?
C30 C31 1.412(6) . ?
C31 C32 1.380(6) . ?
C31 H31A 0.9500 . ?
C32 C33 1.383(7) . ?
C32 H32A 0.9500 . ?
C33 C34 1.369(7) . ?
C33 H33A 0.9500 . ?
C34 H34A 0.9500 . ?
C40 C41 1.399(6) . ?
C41 C42 1.369(6) . ?
C41 H41A 0.9500 . ?
C42 C43 1.386(6) . ?
C42 H42A 0.9500 . ?
C43 C44 1.373(7) . ?
C43 H43A 0.9500 . ?
C44 H44A 0.9500 . ?
C60 C61 1.358(6) . ?
C60 H60A 0.9500 . ?
C61 C62 1.399(6) . ?
C61 H61A 0.9500 . ?
C62 C63 1.365(6) . ?
C62 H62A 0.9500 . ?
C63 C64 1.420(6) . ?
C63 H63A 0.9500 . ?

loop_
_geom_torsion_atom_site_label_1
_geom_torsion_atom_site_label_2
_geom_torsion_atom_site_label_3
_geom_torsion_atom_site_label_4
_geom_torsion
_geom_torsion_site_symmetry_1
_geom_torsion_site_symmetry_2
_geom_torsion_site_symmetry_3
_geom_torsion_site_symmetry_4
_geom_torsion_publ_flag
N5 W1A N1 C10 93.3(3) 2_656 . . . ?
N5 W1A N1 C10 -82.1(3) . . . . ?
N1 W1A N1 C10 5.5(3) 2_656 . . . ?
N5 W1A N1 C14 -82.9(3) 2_656 . . . ?
N5 W1A N1 C14 101.7(3) . . . . ?
N1 W1A N1 C14 -170.7(3) 2_656 . . . ?
N2 W1 N2 C14 178.3(3) 2_656 . . . ?
N6 W1 N2 C14 -93.9(3) . . . . ?
N6 W1 N2 C14 90.3(3) 2_656 . . . ?
N2 W1 N2 C30 -0.8(3) 2_656 . . . ?
N6 W1 N2 C30 87.1(3) . . . . ?
N6 W1 N2 C30 -88.7(3) 2_656 . . . ?
N5 W1A N5 C64 -173.7(3) 2_656 . . . ?
N1 W1A N5 C64 -86.8(3) . . . . ?
N1 W1A N5 C64 99.2(3) 2_656 . . . ?
N5 W1A N5 C40 12.0(3) 2_656 . . . ?
N1 W1A N5 C40 98.9(3) . . . . ?
N1 W1A N5 C40 -75.1(3) 2_656 . . . ?
N2 W1 N6 C60 94.2(3) 2_656 . . . ?
N2 W1 N6 C60 -83.2(3) . . . . ?
N6 W1 N6 C60 5.5(3) 2_656 . . . ?
N2 W1 N6 C64 -87.8(3) 2_656 . . . ?
N2 W1 N6 C64 94.8(3) . . . . ?
N6 W1 N6 C64 -176.6(3) 2_656 . . . ?
C14 N1 C10 C11 3.6(6) . . . . ?
W1A N1 C10 C11 -172.6(3) . . . . ?
N1 C10 C11 C12 4.8(6) . . . . ?
C10 C11 C12 C13 -6.2(6) . . . . ?
C11 C12 C13 C14 -0.5(6) . . . . ?
C30 N2 C14 N1 -172.5(4) . . . . ?
W1 N2 C14 N1 8.6(5) . . . . ?
C30 N2 C14 C13 10.0(7) . . . . ?
W1 N2 C14 C13 -168.9(3) . . . . ?
C10 N1 C14 N2 172.0(4) . . . . ?
W1A N1 C14 N2 -11.7(5) . . . . ?
C10 N1 C14 C13 -10.3(6) . . . . ?
W1A N1 C14 C13 166.0(3) . . . . ?
C12 C13 C14 N2 -173.7(4) . . . . ?
C12 C13 C14 N1 8.9(6) . . . . ?
C34 N3 C30 N2 -179.2(4) . . . . ?
C34 N3 C30 C31 -3.3(6) . . . . ?
C14 N2 C30 N3 -167.0(4) . . . . ?
W1 N2 C30 N3 12.0(4) . . . . ?
C14 N2 C30 C31 17.6(7) . . . . ?
W1 N2 C30 C31 -163.4(4) . . . . ?
N3 C30 C31 C32 4.0(6) . . . . ?
N2 C30 C31 C32 178.9(4) . . . . ?
C30 C31 C32 C33 -0.9(7) . . . . ?
C31 C32 C33 C34 -2.5(7) . . . . ?
C30 N3 C34 C33 -0.4(7) . . . . ?
C32 C33 C34 N3 3.4(7) . . . . ?
C44 N4 C40 N5 176.1(4) . . . . ?
C44 N4 C40 C41 1.4(6) . . . . ?
C64 N5 C40 N4 145.6(4) . . . . ?
W1A N5 C40 N4 -40.2(4) . . . . ?
C64 N5 C40 C41 -39.8(6) . . . . ?
W1A N5 C40 C41 134.3(4) . . . . ?
N4 C40 C41 C42 -0.3(6) . . . . ?
N5 C40 C41 C42 -174.4(4) . . . . ?
C40 C41 C42 C43 -1.2(6) . . . . ?
C41 C42 C43 C44 1.4(6) . . . . ?
C40 N4 C44 C43 -1.1(7) . . . . ?
C42 C43 C44 N4 -0.3(7) . . . . ?
C64 N6 C60 C61 -1.8(6) . . . . ?
W1 N6 C60 C61 176.2(3) . . . . ?
N6 C60 C61 C62 -1.3(7) . . . . ?
C60 C61 C62 C63 2.4(7) . . . . ?
C61 C62 C63 C64 -0.5(7) . . . . ?
C40 N5 C64 N6 169.2(4) . . . . ?
W1A N5 C64 N6 -4.7(5) . . . . ?
C40 N5 C64 C63 -16.4(7) . . . . ?
W1A N5 C64 C63 169.7(3) . . . . ?
C60 N6 C64 N5 178.5(4) . . . . ?
W1 N6 C64 N5 0.4(5) . . . . ?
C60 N6 C64 C63 3.8(6) . . . . ?
W1 N6 C64 C63 -174.3(3) . . . . ?
C62 C63 C64 N5 -176.8(4) . . . . ?
C62 C63 C64 N6 -2.7(6) . . . . ?
